data_4343504
loop_
_publ_author_name
'Lannes, Anthony'
'Luneau, Dominique'

_publ_section_title
;
 New Family of Lanthanide-Based Complexes with Different Scorpionate-Type
 Ligands: A Rare Case Where Dysprosium and Ytterbium Analogues Display
 Single-Ion-Magnet Behavior.
;
_journal_issue 14
_journal_name_full 'Inorganic chemistry'
_journal_page_first 6736
_journal_page_last 6743
_journal_paper_doi 10.1021/acs.inorgchem.5b00432
_journal_volume 54
_journal_year 2015
_chemical_absolute_configuration ad
_chemical_formula_moiety '2(C24 H28 B3 Ho N16), C H2 Cl2'
_chemical_formula_sum 'C49 H58 B6 Cl2 Ho2 N32'
_chemical_formula_weight 1560.84
_space_group_IT_number 36
_symmetry_cell_setting orthorhombic
_symmetry_space_group_name_Hall 'C 2c -2'
_symmetry_space_group_name_H-M 'C m c 21'
_atom_sites_solution_hydrogens difmap
_atom_sites_solution_primary direct
_cell_angle_alpha 90
_cell_angle_beta 90
_cell_angle_gamma 90
_cell_formula_units_Z 2
_cell_length_a 13.442(5)
_cell_length_b 17.306(5)
_cell_length_c 14.691(5)
_cell_measurement_reflns_used 4164
_cell_measurement_temperature 293
_cell_measurement_theta_max 26
_cell_measurement_theta_min 3
_cell_volume 3418(2)
_computing_cell_refinement 'CrysAlis, (Oxford Diffraction, 2002)'
_computing_data_collection 'Gemini, (Oxford Diffraction, 2006)'
_computing_data_reduction 'CrysAlis, (Oxford Diffraction, 2002)'
_computing_molecular_graphics 'CAMERON (Watkin et al., 1996)'
_computing_publication_material 'CRYSTALS (Betteridge et al., 2003)'
_computing_structure_refinement 'CRYSTALS (Betteridge et al., 2003)'
_computing_structure_solution 'SIR97 (Altomare et al., 1999)'
_diffrn_ambient_temperature 293
_diffrn_measured_fraction_theta_full 0.970
_diffrn_measured_fraction_theta_max 0.897
_diffrn_measurement_device Area
_diffrn_measurement_device_type 'Oxford Diffraction Gemini'
_diffrn_measurement_method \w/2\q
_diffrn_radiation_monochromator graphite
_diffrn_radiation_type 'Mo K\a'
_diffrn_radiation_wavelength 0.71069
_diffrn_reflns_av_R_equivalents 0.037
_diffrn_reflns_limit_h_max 18
_diffrn_reflns_limit_h_min -13
_diffrn_reflns_limit_k_max 23
_diffrn_reflns_limit_k_min -16
_diffrn_reflns_limit_l_max 19
_diffrn_reflns_limit_l_min -17
_diffrn_reflns_number 8561
_diffrn_reflns_theta_full 25.157
_diffrn_reflns_theta_max 29.252
_diffrn_reflns_theta_min 2.773
_diffrn_standards_number 0
_exptl_absorpt_coefficient_mu 2.436
_exptl_absorpt_correction_T_max 0.82
_exptl_absorpt_correction_T_min 0.57
_exptl_absorpt_correction_type analytical
_exptl_absorpt_process_details
; 
 Analytical Absorption (De Meulenaer & Tompa, 1965) 
;
_exptl_crystal_colour colourless
_exptl_crystal_density_diffrn 1.517
_exptl_crystal_density_method 'not measured'
_exptl_crystal_description stick
_exptl_crystal_F_000 1548
_exptl_crystal_size_max 0.351
_exptl_crystal_size_mid 0.102
_exptl_crystal_size_min 0.080
_refine_diff_density_max 0.79
_refine_diff_density_min -0.58
_refine_ls_abs_structure_details 'Flack (1983), 2083 Friedel-pairs'
_refine_ls_abs_structure_Flack -0.01(2)
_refine_ls_extinction_method None
_refine_ls_goodness_of_fit_ref 1.0926
_refine_ls_hydrogen_treatment constr
_refine_ls_matrix_type full
_refine_ls_number_parameters 252
_refine_ls_number_reflns 2990
_refine_ls_number_restraints 22
_refine_ls_R_factor_all 0.0565
_refine_ls_R_factor_gt 0.0418
_refine_ls_shift/su_max 0.0004095
_refine_ls_shift/su_mean 0.0000118
_refine_ls_structure_factor_coef F
_refine_ls_weighting_details
;
 Method, part 1, Chebychev polynomial, (Watkin, 1994, Prince, 1982) 
 [weight] = 1.0/[A~0~*T~0~(x)+A~1~*T~1~(x) ... +A~n-1~]*T~n-1~(x)] 
 where A~i~ are the Chebychev coefficients listed below and x= Fcalc/Fmax 
 Method = Robust Weighting (Prince, 1982) 
 W = [weight] * [1-(deltaF/6*sigmaF)^2^]^2^ 
 A~i~ are: 
 3.35 -1.24 2.86 
;
_refine_ls_weighting_scheme calc
_refine_ls_wR_factor_all 0.0539
_refine_ls_wR_factor_gt 0.0448
_refine_ls_wR_factor_ref 0.0429
_reflns_limit_h_max 18
_reflns_limit_h_min 0
_reflns_limit_k_max 23
_reflns_limit_k_min 0
_reflns_limit_l_max 19
_reflns_limit_l_min -17
_reflns_number_gt 3264
_reflns_number_total 3916
_reflns_threshold_expression I>2.0\s(I)
_oxford_diffrn_Wilson_B_factor 0.00
_oxford_diffrn_Wilson_scale 0.00
_oxford_refine_ls_r_factor_ref 0.0370
_oxford_refine_ls_scale 0.2727(6)
_oxford_reflns_number_all 3908
_oxford_reflns_threshold_expression_ref I>3.0\s(I)
_cod_data_source_file ic5b00432_si_004.cif
_cod_data_source_block 1
_cod_depositor_comments 'Adding full bibliography for 4343504--4343508.cif.'
_cod_original_cell_volume 3417.5(20)
_cod_original_sg_symbol_H-M 'C m c 21 '
_cod_database_code 4343504

loop_
_symmetry_equiv_pos_as_xyz
x,y,z
x+1/2,y+1/2,z
-x,y,z
-x+1/2,y+1/2,z
x,-y,z+1/2
x+1/2,-y+1/2,z+1/2
-x,-y,z+1/2
-x+1/2,-y+1/2,z+1/2

loop_
_atom_site_label
_atom_site_type_symbol
_atom_site_fract_x
_atom_site_fract_y
_atom_site_fract_z
_atom_site_U_iso_or_equiv
_atom_site_occupancy
_atom_site_adp_type
_atom_site_refinement_flags_posn
_atom_site_refinement_flags_adp
N207 N 0.5000 0.0283(7) 0.7896(8) 0.0417 1.0000 Uani S T
C208 C 0.500000(7) -0.0483(10) 0.7653(12) 0.0489 1.0000 Uani S T
C209 C 0.500000(7) -0.0456(13) 0.6715(13) 0.0620 1.0000 Uani S T
C210 C 0.500000(7) 0.0270(9) 0.6439(11) 0.0461 1.0000 Uani S T
N211 N 0.5000 0.0754(4) 0.7237(13) 0.0524 1.0000 Uani S T
Ho1 Ho 0.5000 0.223038(17) 0.72681(14) 0.0376 1.0000 Uani S T
N101 N 0.3802(8) 0.1796(5) 0.6106(6) 0.0446 1.0000 Uani . .
C102 C 0.2942(5) 0.1432(4) 0.6217(5) 0.0544 1.0000 Uani . .
C103 C 0.2611(7) 0.1122(6) 0.5404(7) 0.0703 1.0000 Uani . .
C104 C 0.3324(7) 0.1328(5) 0.4780(6) 0.0540 1.0000 Uani . .
N105 N 0.4046(4) 0.1726(3) 0.5215(4) 0.0439 1.0000 Uani . .
B106 B 0.500000(7) 0.2083(7) 0.4810(9) 0.0543 1.0000 Uani S T
N107 N 0.5000 0.2956(5) 0.5019(6) 0.0485 1.0000 Uani S T
C108 C 0.500000(7) 0.3566(6) 0.4458(8) 0.0620 1.0000 Uani S T
C109 C 0.500000(7) 0.4217(6) 0.4972(9) 0.0703 1.0000 Uani S T
C110 C 0.500000(7) 0.3957(8) 0.5920(10) 0.0600 1.0000 Uani S T
N111 N 0.5000 0.3185(6) 0.5910(6) 0.0572 1.0000 Uani S T
N201 N 0.6157(8) 0.1723(6) 0.8458(6) 0.0462 1.0000 Uani . .
C202 C 0.7019(6) 0.2007(5) 0.8786(6) 0.0603 1.0000 Uani . .
C203 C 0.7341(7) 0.1566(7) 0.9508(7) 0.0757 1.0000 Uani . .
C204 C 0.6649(7) 0.1008(6) 0.9617(6) 0.0566 1.0000 Uani . .
N205 N 0.5939(4) 0.1105(3) 0.9005(4) 0.0446 1.0000 Uani . .
B206 B 0.500000(7) 0.0620(7) 0.8873(6) 0.0455 1.0000 Uani S T
N301 N 0.6192(4) 0.3300(4) 0.7521(3) 0.0513 1.0000 Uani . .
C302 C 0.6998(6) 0.3571(5) 0.7129(11) 0.0735 1.0000 Uani . .
C303 C 0.7270(6) 0.4302(5) 0.7447(9) 0.0752 1.0000 Uani . .
C304 C 0.6574(7) 0.4416(5) 0.8114(7) 0.0656 1.0000 Uani . .
N305 N 0.5945(5) 0.3832(3) 0.8150(4) 0.0516 1.0000 Uani . .
B306 B 0.500000(6) 0.3704(11) 0.8773(11) 0.0550 1.0000 Uani S T
C401 C 0.500000(7) 0.3143(13) 0.1215(14) 0.0644 0.5000 Uani S T
Cl402 Cl 0.5000 0.4034(4) 0.1673(6) 0.1075 0.5000 Uani S T
Cl403 Cl 0.4514(10) 0.2498(5) 0.2009(6) 0.0944 0.2500 Uani . .
H2101 H 0.5000 0.0439 0.5834 0.0551 1.0000 Uiso RS .
H1021 H 0.2608 0.1389 0.6765 0.0647 1.0000 Uiso R .
H1031 H 0.2029 0.0837 0.5303 0.0840 1.0000 Uiso R .
H1041 H 0.3313 0.1218 0.4165 0.0652 1.0000 Uiso R .
H1101 H 0.5000 0.4273 0.6430 0.0718 1.0000 Uiso RS .
H2021 H 0.7347 0.2435 0.8552 0.0720 1.0000 Uiso R .
H2031 H 0.7910 0.1638 0.9853 0.0910 1.0000 Uiso R .
H2041 H 0.6675 0.0617 1.0049 0.0683 1.0000 Uiso R .
H3021 H 0.7352 0.3307 0.6690 0.0881 1.0000 Uiso R .
H3031 H 0.7781 0.4621 0.7260 0.0902 1.0000 Uiso R .
H3041 H 0.6549 0.4848 0.8488 0.0788 1.0000 Uiso R .
H4011 H 0.5000 0.3047 0.0561 0.0770 0.5000 Uiso RS .
H2091 H 0.5000 -0.0885 0.6329 0.0740 1.0000 Uiso RS .
H2081 H 0.5000 -0.0912 0.8032 0.0590 1.0000 Uiso RS .
H1091 H 0.5000 0.4725 0.4760 0.0840 1.0000 Uiso RS .
H1081 H 0.5000 0.3546 0.3812 0.0744 1.0000 Uiso RS .
H1061 H 0.5000 0.2010 0.4169 0.0651 1.0000 Uiso RS .
H2061 H 0.5000 0.0207 0.9300 0.0549 1.0000 Uiso RS .
H3062 H 0.5000 0.4065 0.9260 0.0657 1.0000 Uiso RS .
H3061 H 0.5000 0.3194 0.9012 0.0657 1.0000 Uiso RS .
H4012 H 0.5682 0.3030 0.1319 0.0771 0.2500 Uiso R .

loop_
_atom_site_aniso_label
_atom_site_aniso_U_11
_atom_site_aniso_U_22
_atom_site_aniso_U_33
_atom_site_aniso_U_23
_atom_site_aniso_U_13
_atom_site_aniso_U_12
N207 0.053(6) 0.034(4) 0.039(6) 0.004(4) 0.0000 0.0000
C208 0.061(9) 0.036(6) 0.050(6) 0.003(5) 0.0000 0.0000
C209 0.066(10) 0.056(9) 0.064(10) -0.003(6) 0.0000 0.0000
C210 0.062(8) 0.046(6) 0.031(6) -0.013(4) 0.0000 0.0000
N211 0.070(4) 0.036(3) 0.052(4) 0.007(8) 0.0000 0.0000
Ho1 0.04647(16) 0.03532(14) 0.03099(15) -0.0015(4) 0.0000 0.0000
N101 0.055(6) 0.037(4) 0.042(5) -0.002(3) -0.005(4) -0.003(4)
C102 0.048(3) 0.059(4) 0.056(4) 0.000(3) -0.001(3) -0.004(3)
C103 0.060(5) 0.076(5) 0.075(6) -0.020(5) -0.015(4) -0.006(4)
C104 0.069(5) 0.051(4) 0.042(4) -0.011(3) -0.009(4) 0.011(4)
N105 0.056(3) 0.039(2) 0.036(2) -0.005(2) -0.003(2) 0.005(2)
B106 0.068(7) 0.056(7) 0.039(5) 0.003(4) 0.0000 0.0000
N107 0.062(5) 0.046(4) 0.037(4) 0.006(3) 0.0000 0.0000
C108 0.083(7) 0.058(6) 0.045(5) 0.017(4) 0.0000 0.0000
C109 0.092(8) 0.035(4) 0.084(8) 0.024(5) 0.0000 0.0000
C110 0.093(9) 0.042(7) 0.045(7) -0.003(5) 0.0000 0.0000
N111 0.080(6) 0.039(5) 0.052(5) -0.002(4) 0.0000 0.0000
N201 0.046(5) 0.055(5) 0.037(5) 0.005(3) -0.002(4) 0.002(4)
C202 0.050(4) 0.074(5) 0.056(4) 0.001(3) -0.012(3) -0.011(3)
C203 0.054(5) 0.102(8) 0.071(5) 0.022(5) -0.030(4) -0.004(5)
C204 0.053(4) 0.063(6) 0.054(4) 0.007(4) -0.022(3) 0.000(4)
N205 0.050(3) 0.049(3) 0.035(3) 0.004(2) -0.002(2) -0.004(2)
B206 0.052(5) 0.064(6) 0.021(4) 0.007(4) 0.0000 0.0000
N301 0.060(3) 0.055(3) 0.039(3) 0.0035(19) 0.0010(19) -0.005(3)
C302 0.066(4) 0.072(4) 0.082(10) 0.013(5) 0.007(5) 0.007(3)
C303 0.061(4) 0.065(4) 0.100(13) 0.022(5) -0.012(5) -0.020(3)
C304 0.070(5) 0.051(4) 0.077(5) -0.002(3) -0.013(4) -0.007(4)
N305 0.061(3) 0.037(3) 0.056(3) -0.004(2) -0.008(3) -0.005(2)
B306 0.073(8) 0.055(10) 0.037(6) 0.021(6) 0.0000 0.0000
C401 0.096(16) 0.055(12) 0.042(11) 0.009(9) 0.0000 0.0000
Cl402 0.197(10) 0.033(3) 0.092(5) 0.000(3) 0.0000 0.0000
Cl403 0.162(10) 0.034(2) 0.087(8) 0.016(3) 0.017(5) -0.011(4)

loop_
_atom_type_symbol
_atom_type_scat_dispersion_real
_atom_type_scat_dispersion_imag
_atom_type_scat_Cromer_Mann_a1
_atom_type_scat_Cromer_Mann_b1
_atom_type_scat_Cromer_Mann_a2
_atom_type_scat_Cromer_Mann_b2
_atom_type_scat_Cromer_Mann_a3
_atom_type_scat_Cromer_Mann_b3
_atom_type_scat_Cromer_Mann_a4
_atom_type_scat_Cromer_Mann_b4
_atom_type_scat_Cromer_Mann_c
_atom_type_scat_source
C 0.0033 0.0016 2.3100 20.8439 1.0200 10.2075 1.5886 0.5687 0.8650 51.6512 0.2156 'International Tables Vol C 4.2.6.8 and 6.1.1.4'
H 0.0000 0.0000 0.4930 10.5109 0.3229 26.1257 0.1402 3.1424 0.0408 57.7998 0.0030 'International Tables Vol C 4.2.6.8 and 6.1.1.4'
B 0.0013 0.0007 2.0545 23.2185 1.3326 1.0210 1.0979 60.3498 0.7068 0.1403 -0.1932 'International Tables Vol C 4.2.6.8 and 6.1.1.4'
N 0.0061 0.0033 12.2126 0.0057 3.1322 9.8933 2.0125 28.9975 1.1663 0.5826 -11.5290 'International Tables Vol C 4.2.6.8 and 6.1.1.4'
Cl 0.1484 0.1585 11.4604 0.0104 7.1964 1.1662 6.2556 18.5194 1.6455 47.7784 -9.5574 'International Tables Vol C 4.2.6.8 and 6.1.1.4'
Ho -0.2175 4.6783 26.9049 2.0705 17.2940 0.1979 14.5583 11.4407 3.6384 92.6566 4.5680 'International Tables Vol C 4.2.6.8 and 6.1.1.4'

loop_
_geom_angle_atom_site_label_1
_geom_angle_site_symmetry_1
_geom_angle_atom_site_label_2
_geom_angle_atom_site_label_3
_geom_angle_site_symmetry_3
_geom_angle
_geom_angle_publ_flag
C208 . N207 N211 . 115.0(14) yes
C208 . N207 B206 . 127.2(12) yes
N211 . N207 B206 . 117.8(11) yes
N207 . C208 C209 . 103.1(19) yes
N207 . C208 H2081 . 128.1 no
C209 . C208 H2081 . 128.8 no
C208 . C209 C210 . 110(2) yes
C208 . C209 H2091 . 125.4 no
C210 . C209 H2091 . 124.8 no
C209 . C210 N211 . 107.6(16) yes
C209 . C210 H2101 . 126.0 no
N211 . C210 H2101 . 126.3 no
C210 . N211 N207 . 104.4(7) yes
C210 . N211 Ho1 . 126.5(11) yes
N207 . N211 Ho1 . 129.1(12) yes
N211 . Ho1 N201 3_655 70.2(4) yes
N211 . Ho1 N301 3_655 138.59(17) yes
N201 3_655 Ho1 N301 3_655 75.8(3) yes
N211 . Ho1 N101 3_655 71.5(4) yes
N201 3_655 Ho1 N101 3_655 141.63(18) yes
N301 3_655 Ho1 N101 3_655 139.0(2) yes
N211 . Ho1 N101 . 71.5(4) yes
N201 3_655 Ho1 N101 . 88.31(15) yes
N301 3_655 Ho1 N101 . 84.8(3) yes
N101 3_655 Ho1 N101 . 81.6(5) yes
N211 . Ho1 N111 . 128.6(5) yes
N201 3_655 Ho1 N111 . 139.7(2) yes
N301 3_655 Ho1 N111 . 68.82(19) yes
N101 3_655 Ho1 N111 . 70.2(3) yes
N101 . Ho1 N111 . 70.2(3) yes
N211 . Ho1 N201 . 70.2(4) yes
N201 3_655 Ho1 N201 . 77.0(5) yes
N301 3_655 Ho1 N201 . 124.1(3) yes
N101 3_655 Ho1 N201 . 88.31(15) yes
N101 . Ho1 N201 . 141.63(18) yes
N211 . Ho1 N301 . 138.59(17) yes
N201 3_655 Ho1 N301 . 124.1(3) yes
N301 3_655 Ho1 N301 . 80.7(3) yes
N101 3_655 Ho1 N301 . 84.8(3) yes
N101 . Ho1 N301 . 139.0(2) yes
N111 . Ho1 N201 . 139.7(2) yes
N111 . Ho1 N301 . 68.82(19) yes
N201 . Ho1 N301 . 75.8(3) yes
Ho1 . N101 C102 . 129.0(6) yes
Ho1 . N101 N105 . 122.5(7) yes
C102 . N101 N105 . 106.7(8) yes
N101 . C102 C103 . 111.0(8) yes
N101 . C102 H1021 . 124.6 no
C103 . C102 H1021 . 124.5 no
C102 . C103 C104 . 104.6(8) yes
C102 . C103 H1031 . 127.5 no
C104 . C103 H1031 . 127.9 no
C103 . C104 N105 . 108.6(7) yes
C103 . C104 H1041 . 126.0 no
N105 . C104 H1041 . 125.4 no
N101 . N105 C104 . 109.1(7) yes
N101 . N105 B106 . 122.5(7) yes
C104 . N105 B106 . 128.3(7) yes
N105 . B106 N105 3_655 112.4(8) yes
N105 . B106 N107 . 108.4(6) yes
N105 3_655 B106 N107 . 108.4(6) yes
N105 . B106 H1061 . 109.2 no
N105 3_655 B106 H1061 . 109.2 no
N107 . B106 H1061 . 109.2 no
B106 . N107 C108 . 130.6(9) yes
B106 . N107 N111 . 118.3(8) yes
C108 . N107 N111 . 111.1(9) yes
N107 . C108 C109 . 108.3(9) yes
N107 . C108 H1081 . 125.9 no
C109 . C108 H1081 . 125.9 no
C108 . C109 C110 . 105.9(9) yes
C108 . C109 H1091 . 126.7 no
C110 . C109 H1091 . 127.4 no
C109 . C110 N111 . 107.3(12) yes
C109 . C110 H1101 . 126.0 no
N111 . C110 H1101 . 126.7 no
Ho1 . N111 N107 . 123.5(6) yes
Ho1 . N111 C110 . 129.0(9) yes
N107 . N111 C110 . 107.4(9) yes
Ho1 . N201 C202 . 131.1(7) yes
Ho1 . N201 N205 . 123.5(7) yes
C202 . N201 N205 . 105.0(8) yes
N201 . C202 C203 . 110.1(9) yes
N201 . C202 H2021 . 124.5 no
C203 . C202 H2021 . 125.4 no
C202 . C203 C204 . 105.8(8) yes
C202 . C203 H2031 . 127.4 no
C204 . C203 H2031 . 126.9 no
C203 . C204 N205 . 109.0(8) yes
C203 . C204 H2041 . 125.2 no
N205 . C204 H2041 . 125.8 no
N201 . N205 C204 . 110.1(7) yes
N201 . N205 B206 . 122.1(7) yes
C204 . N205 B206 . 127.8(7) yes
N207 . B206 N205 3_655 109.0(5) yes
N207 . B206 N205 . 109.0(5) yes
N205 3_655 B206 N205 . 111.3(9) yes
N207 . B206 H2061 . 109.2 no
N205 3_655 B206 H2061 . 109.2 no
N205 . B206 H2061 . 109.2 no
Ho1 . N301 C302 . 137.3(7) yes
Ho1 . N301 N305 . 117.0(4) yes
C302 . N301 N305 . 105.1(7) yes
N301 . C302 C303 . 113.1(11) yes
N301 . C302 H3021 . 123.7 no
C303 . C302 H3021 . 123.2 no
C302 . C303 C304 . 101.1(8) yes
C302 . C303 H3031 . 129.5 no
C304 . C303 H3031 . 129.4 no
C303 . C304 N305 . 110.8(8) yes
C303 . C304 H3041 . 124.4 no
N305 . C304 H3041 . 124.8 no
N301 . N305 C304 . 109.8(7) yes
N301 . N305 B306 . 120.0(9) yes
C304 . N305 B306 . 130.1(9) yes
N305 . B306 N305 3_655 106.9(10) yes
N305 . B306 H3062 . 110.1 no
N305 3_655 B306 H3062 . 110.1 no
N305 . B306 H3061 . 110.1 no
N305 3_655 B306 H3061 . 110.1 no
H3062 . B306 H3061 . 109.5 no
Cl403 3_655 C401 H4012 3_655 97.1 no
Cl403 3_655 C401 Cl402 . 108.6(12) yes
H4012 3_655 C401 Cl402 . 97.1 no
Cl403 3_655 C401 Cl403 . 44.0(10) yes
H4012 3_655 C401 Cl403 . 53.1 no
Cl402 . C401 Cl403 . 108.6(12) yes
Cl403 3_655 C401 H4011 . 123.5 no
H4012 3_655 C401 H4011 . 97.1 no
Cl402 . C401 H4011 . 123.3 no
Cl403 . C401 H4011 . 123.5 no
Cl403 3_655 C401 H4012 . 53.1 no
H4012 3_655 C401 H4012 . 149.9 no
Cl402 . C401 H4012 . 97.1 no
Cl403 . C401 H4012 . 97.1 no
H4011 . C401 H4012 . 97.1 no

loop_
_geom_bond_atom_site_label_1
_geom_bond_atom_site_label_2
_geom_bond_site_symmetry_2
_geom_bond_distance
_geom_bond_publ_flag
N207 C208 . 1.37(2) yes
N207 N211 . 1.266(19) yes
N207 B206 . 1.548(16) yes
C208 C209 . 1.379(17) yes
C208 H2081 . 0.928 no
C209 C210 . 1.32(3) yes
C209 H2091 . 0.934 no
C210 N211 . 1.44(2) yes
C210 H2101 . 0.935 no
N211 Ho1 . 2.556(6) yes
Ho1 N201 3_655 2.499(10) yes
Ho1 N301 3_655 2.476(6) yes
Ho1 N101 3_655 2.465(10) yes
Ho1 N101 . 2.465(10) yes
Ho1 N111 . 2.590(9) yes
Ho1 N201 . 2.499(10) yes
Ho1 N301 . 2.476(6) yes
N101 C102 . 1.327(13) yes
N101 N105 . 1.355(11) yes
C102 C103 . 1.383(12) yes
C102 H1021 . 0.925 no
C103 C104 . 1.373(14) yes
C103 H1031 . 0.937 no
C104 N105 . 1.351(11) yes
C104 H1041 . 0.923 no
N105 B106 . 1.543(9) yes
B106 N107 . 1.541(13) yes
B106 H1061 . 0.950 no
N107 C108 . 1.339(12) yes
N107 N111 . 1.368(12) yes
C108 C109 . 1.356(18) yes
C108 H1081 . 0.950 no
C109 C110 . 1.463(19) yes
C109 H1091 . 0.931 no
C110 N111 . 1.337(16) yes
C110 H1101 . 0.928 no
N201 C202 . 1.348(13) yes
N201 N205 . 1.370(11) yes
C202 C203 . 1.376(12) yes
C202 H2021 . 0.928 no
C203 C204 . 1.351(14) yes
C203 H2031 . 0.926 no
C204 N205 . 1.322(10) yes
C204 H2041 . 0.928 no
N205 B206 . 1.529(9) yes
B206 H2061 . 0.950 no
N301 C302 . 1.314(12) yes
N301 N305 . 1.345(8) yes
C302 C303 . 1.397(14) yes
C302 H3021 . 0.923 no
C303 C304 . 1.369(15) yes
C303 H3031 . 0.925 no
C304 N305 . 1.319(10) yes
C304 H3041 . 0.927 no
N305 B306 . 1.582(11) yes
B306 H3062 . 0.950 no
B306 H3061 . 0.950 no
C401 Cl403 3_655 1.74(2) yes
C401 H4012 3_655 0.950 no
C401 Cl402 . 1.68(2) yes
C401 Cl403 . 1.74(2) yes
C401 H4011 . 0.975 no
C401 H4012 . 0.950 no
